data_7718833
loop_
_publ_author_name
'Kalinke, Lucas Hoffmann Greghi'
'Souza, Maria Clara Orioli Emidio'
'Romanholo, Pedro Victor Valadares'
'Souza, Jackson Junior Santos de'
'Roveda, Jr, Antonio Carlos'
'Machado, Sergio Antonio Spinola'
'Valdo, Ana Karoline Silva Mendanha'
'Martins, Felipe Terra'
'Rabelo, Renato'
'Cano, Joan'
'Lloret, Francesc'
'Julve, Miguel'
'Sgobbi, Livia Fl&#xf3;rio'
'Cangussu, Danielle'

_publ_section_title
;
 Dicopper(II) metallacyclophanes featuring acridine-based spacers:
 long-range magnetic coupling and selective catalytic oxidation of
 hydroquinone.
;
_journal_issue 25
_journal_name_full 'Dalton transactions (Cambridge, England : 2003)'
_journal_page_first 10097
_journal_page_last 10110
_journal_paper_doi 10.1039/d5dt01037c
_journal_volume 54
_journal_year 2025
_chemical_formula_sum 'C98 H168 Cu2 N10 O17'
_chemical_formula_weight 1885.52
_space_group_crystal_system triclinic
_space_group_IT_number 2
_space_group_name_Hall '-P 1'
_space_group_name_H-M_alt 'P -1'
_atom_sites_solution_hydrogens mixed
_audit_creation_method SHELXL-2014
_audit_update_record
;
2025-05-15 deposited with the CCDC.	2025-06-03 downloaded from the CCDC.
;
_cell_angle_alpha 103.114(4)
_cell_angle_beta 100.737(4)
_cell_angle_gamma 106.417(4)
_cell_formula_units_Z 2
_cell_length_a 12.6818(18)
_cell_length_b 21.201(3)
_cell_length_c 22.382(3)
_cell_measurement_reflns_used 242244
_cell_measurement_temperature 296(2)
_cell_measurement_theta_max 25.053
_cell_measurement_theta_min 0.970
_cell_volume 5416.1(13)
_computing_data_collection 'Bruker AXS Inc. (2018) APEX3 (Version 2018.9)'
_computing_molecular_graphics 'ORTEP (Johnson, 1976 and Farrugia, 1997)'
_computing_publication_material 'SHELXL-97 (Sheldrick, 2008) and WINGX (Farrugia, 1999)'
_computing_structure_refinement 'SHELXL 2018/3 (Sheldrick, 2015)'
_computing_structure_solution 'SHELXT 2018/2 (Sheldrick, 2018)'
_diffrn_ambient_temperature 296(2)
_diffrn_detector_type 'Bruker PHOTON II CPA'
_diffrn_measured_fraction_theta_full 0.447
_diffrn_measured_fraction_theta_max 1.000
_diffrn_measurement_device_type 'Bruker APEX-II CCD'
_diffrn_measurement_method '\f and \w scans'
_diffrn_radiation_type MoK\a
_diffrn_radiation_wavelength 0.71073
_diffrn_reflns_av_R_equivalents 0.1447
_diffrn_reflns_av_unetI/netI 0.0715
_diffrn_reflns_Laue_measured_fraction_full 0.447
_diffrn_reflns_Laue_measured_fraction_max 1.000
_diffrn_reflns_limit_h_max 11
_diffrn_reflns_limit_h_min -11
_diffrn_reflns_limit_k_max 19
_diffrn_reflns_limit_k_min -19
_diffrn_reflns_limit_l_max 20
_diffrn_reflns_limit_l_min -20
_diffrn_reflns_number 242244
_diffrn_reflns_point_group_measured_fraction_full 0.447
_diffrn_reflns_point_group_measured_fraction_max 1.000
_diffrn_reflns_theta_full 25.000
_diffrn_reflns_theta_max 18.848
_diffrn_reflns_theta_min 0.970
_exptl_absorpt_coefficient_mu 0.456
_exptl_absorpt_correction_T_max 0.951
_exptl_absorpt_correction_T_min 0.853
_exptl_absorpt_correction_type multi-scan
_exptl_crystal_colour green
_exptl_crystal_density_diffrn 1.156
_exptl_crystal_description block
_exptl_crystal_F_000 2040
_exptl_crystal_size_max 0.220
_exptl_crystal_size_mid 0.200
_exptl_crystal_size_min 0.110
_refine_diff_density_max 1.448
_refine_diff_density_min -0.536
_refine_diff_density_rms 0.078
_refine_ls_extinction_method none
_refine_ls_goodness_of_fit_ref 1.054
_refine_ls_hydrogen_treatment constr
_refine_ls_matrix_type full
_refine_ls_number_parameters 1144
_refine_ls_number_reflns 8533
_refine_ls_number_restraints 1080
_refine_ls_restrained_S_all 1.023
_refine_ls_R_factor_all 0.1032
_refine_ls_R_factor_gt 0.0745
_refine_ls_shift/su_max 0.082
_refine_ls_shift/su_mean 0.002
_refine_ls_structure_factor_coef Fsqd
_refine_ls_weighting_details 'w=1/[\s^2^(Fo^2^)+(0.1239P)^2^+14.5942P] where P=(Fo^2^+2Fc^2^)/3'
_refine_ls_weighting_scheme calc
_refine_ls_wR_factor_gt 0.2054
_refine_ls_wR_factor_ref 0.2297
_reflns_Friedel_coverage 0.000
_reflns_number_gt 6276
_reflns_number_total 8533
_reflns_threshold_expression 'I > 2\s(I)'
_cod_data_source_file d5dt01037c2.cif
_cod_data_source_block CCDC2207096
_cod_depositor_comments 'Adding full bibliography for 7718832--7718833.cif.'
_cod_original_cell_volume 5416.0(13)
_cod_database_code 7718833
_shelx_space_group_comment
;
The symmetry employed for this shelxl refinement is uniquely defined
by the following loop, which should always be used as a source of
symmetry information in preference to the above space-group names.
They are only intended as comments.
;
_shelxl_version_number 2014-3
_publcif_funding_html
;
;

loop_
_space_group_symop_operation_xyz
'x, y, z'
'-x, -y, -z'

loop_
_atom_site_label
_atom_site_type_symbol
_atom_site_fract_x
_atom_site_fract_y
_atom_site_fract_z
_atom_site_U_iso_or_equiv
_atom_site_adp_type
_atom_site_occupancy
_atom_site_site_symmetry_order
_atom_site_calc_flag
_atom_site_refinement_flags_posn
_atom_site_refinement_flags_adp
_atom_site_refinement_flags_occupancy
_atom_site_disorder_assembly
_atom_site_disorder_group
Cu01 Cu 0.79927(8) 0.81600(6) 0.17325(5) 0.0591(4) Uani 1 1 d . U . . .
Cu02 Cu 0.72564(9) 0.67752(5) 0.63687(5) 0.0591(4) Uani 1 1 d . U . . .
O9 O 1.1283(5) 0.8327(3) 0.2079(3) 0.0692(18) Uani 1 1 d . U . . .
O1 O 0.6567(5) 0.7852(4) 0.1081(3) 0.086(2) Uani 1 1 d . U . . .
O3 O 0.5206(5) 0.8319(3) 0.2242(3) 0.0726(18) Uani 1 1 d . U . . .
N1 N 0.7063(6) 0.8351(3) 0.2305(3) 0.0524(17) Uani 1 1 d . U . . .
O7 O 0.8711(6) 0.8122(4) 0.1047(3) 0.089(2) Uani 1 1 d . U . . .
O10 O 0.9325(6) 0.6026(3) 0.5538(3) 0.0770(19) Uani 1 1 d . U . . .
O12 O 0.7309(5) 0.5890(3) 0.6408(3) 0.0739(18) Uani 1 1 d . U . . .
N2 N 0.6811(5) 0.8099(3) 0.4370(3) 0.0507(17) Uani 1 1 d . U . . .
N5 N 0.9043(5) 0.7554(3) 0.4096(3) 0.0493(17) Uani 1 1 d . U . . .
N3 N 0.6850(6) 0.7590(3) 0.6359(3) 0.0539(17) Uani 1 1 d . U . . .
N4 N 0.9503(5) 0.8255(3) 0.2240(3) 0.0506(17) Uani 1 1 d . U . . .
O4 O 0.6019(6) 0.8271(4) 0.6918(3) 0.086(2) Uani 1 1 d . U . . .
C22 C 0.9664(7) 0.8007(4) 0.3843(4) 0.045(2) Uani 1 1 d . U . . .
O2 O 0.4755(6) 0.7762(5) 0.0950(3) 0.106(3) Uani 1 1 d . U . . .
C19 C 1.0267(9) 0.8258(4) 0.1889(4) 0.057(2) Uani 1 1 d . U . . .
O5 O 0.5407(6) 0.7253(4) 0.7504(3) 0.100(2) Uani 1 1 d . U . . .
O6 O 0.6332(6) 0.6703(4) 0.6969(3) 0.0811(19) Uani 1 1 d . U . . .
C30 C 1.0662(7) 0.8554(4) 0.4222(4) 0.050(2) Uani 1 1 d . U . . .
C5 C 0.7245(7) 0.8501(4) 0.4023(4) 0.044(2) Uani 1 1 d . U . . .
C12 C 0.8437(8) 0.9395(4) 0.4981(4) 0.061(2) Uani 1 1 d . U . . .
H12 H 0.8971 0.9832 0.5186 0.073 Uiso 1 1 calc R U . . .
C3 C 0.7373(7) 0.8621(4) 0.2986(4) 0.049(2) Uani 1 1 d . U . . .
N6 N 0.8380(6) 0.6753(4) 0.5888(3) 0.0547(18) Uani 1 1 d . U . . .
C33 C 0.8631(8) 0.6170(5) 0.5806(4) 0.057(2) Uani 1 1 d . U . . .
O11 O 0.8031(7) 0.5095(4) 0.6020(4) 0.102(2) Uani 1 1 d . U . . .
C6 C 0.7195(7) 0.8329(4) 0.5013(4) 0.045(2) Uani 1 1 d . U . . .
N10 N 1.2303(6) 0.5678(4) 0.6139(3) 0.0653(19) Uani 1 1 d . U . . .
O1W O 0.5263(6) 0.6726(3) 0.3603(3) 0.102(2) Uani 1 1 d . . . . .
H1W H 0.5632 0.7070 0.3933 0.153 Uiso 1 1 d R U . . .
H2W H 0.4431 0.6565 0.3582 0.153 Uiso 1 1 d R U . . .
N9 N 1.6022(6) 1.0239(4) 0.8067(4) 0.0633(18) Uani 1 1 d . U . . .
C24 C 0.8721(7) 0.7184(4) 0.4996(4) 0.052(2) Uani 1 1 d . U . . .
H24 H 0.8086 0.6818 0.4729 0.062 Uiso 1 1 calc R U . . .
C1 C 0.5715(9) 0.7924(6) 0.1280(5) 0.073(3) Uani 1 1 d . U . . .
C21 C 0.9307(7) 0.7912(4) 0.3181(4) 0.047(2) Uani 1 1 d . U . . .
H21 H 0.8652 0.7548 0.2934 0.057 Uiso 1 1 calc R U . . .
C11 C 0.8025(7) 0.8993(4) 0.5345(4) 0.052(2) Uani 1 1 d . U . . .
C15 C 0.8202(8) 0.9285(5) 0.3281(5) 0.060(2) Uani 1 1 d . U . . .
H15 H 0.8520 0.9540 0.3032 0.072 Uiso 1 1 calc R U . . .
C16 C 0.6314(8) 0.7756(5) 0.6791(4) 0.065(2) Uani 1 1 d . U . . .
C23 C 0.9359(7) 0.7657(4) 0.4729(4) 0.047(2) Uani 1 1 d . U . . .
C20 C 0.9903(7) 0.8342(4) 0.2897(4) 0.048(2) Uani 1 1 d . U . . .
N7 N -0.2212(7) 0.3319(4) 0.8170(4) 0.077(2) Uani 1 1 d . U . . .
C8 C 0.7192(7) 0.8074(4) 0.6013(4) 0.053(2) Uani 1 1 d . U . . .
C2 C 0.5964(9) 0.8216(5) 0.2005(4) 0.059(2) Uani 1 1 d . U . . .
C4 C 0.6904(7) 0.8245(4) 0.3354(4) 0.050(2) Uani 1 1 d . U . . .
H4 H 0.6351 0.7813 0.3158 0.060 Uiso 1 1 calc R U . . .
C14 C 0.8528(8) 0.9545(4) 0.3912(5) 0.064(2) Uani 1 1 d . U . . .
H14 H 0.9063 0.9986 0.4095 0.077 Uiso 1 1 calc R U . . .
C32 C 1.0912(7) 0.8887(4) 0.3278(4) 0.054(2) Uani 1 1 d . U . . .
H32 H 1.1330 0.9179 0.3087 0.065 Uiso 1 1 calc R U . . .
C28 C 1.0332(7) 0.8224(4) 0.5146(4) 0.054(2) Uani 1 1 d . U . . .
C34 C 0.7935(9) 0.5668(6) 0.6092(5) 0.069(3) Uani 1 1 d . U . . .
C53 C 1.4426(7) 0.4719(5) 0.5821(5) 0.069(3) Uani 1 1 d . U . . .
H53A H 1.5096 0.5131 0.5962 0.083 Uiso 1 1 calc R U . . .
H53B H 1.4395 0.4526 0.6174 0.083 Uiso 1 1 calc R U . . .
C7 C 0.6792(7) 0.7885(4) 0.5367(4) 0.051(2) Uani 1 1 d . U . . .
H7 H 0.6241 0.7455 0.5155 0.061 Uiso 1 1 calc R U . . .
C51 C 1.3244(8) 0.5393(5) 0.6240(4) 0.069(2) Uani 1 1 d . U . . .
H51A H 1.3138 0.5142 0.6550 0.083 Uiso 1 1 calc R U . . .
H51B H 1.3956 0.5776 0.6427 0.083 Uiso 1 1 calc R U . . .
C63 C 1.1149(8) 0.5107(5) 0.5839(4) 0.070(2) Uani 1 1 d . U . . .
H63A H 1.0570 0.5319 0.5769 0.084 Uiso 1 1 calc R U . . .
H63B H 1.1158 0.4844 0.5426 0.084 Uiso 1 1 calc R U . . .
O2W O 0.7166(6) 0.6354(4) 0.3324(4) 0.120(3) Uani 1 1 d . . . . .
H3W H 0.7740 0.6726 0.3490 0.179 Uiso 1 1 d R U . . .
H4W H 0.6446 0.6466 0.3200 0.179 Uiso 1 1 d R U . . .
C25 C 0.9003(7) 0.7246(4) 0.5627(4) 0.051(2) Uani 1 1 d . U . . .
C27 C 1.0571(8) 0.8290(5) 0.5805(4) 0.076(3) Uani 1 1 d . U . . .
H27 H 1.1179 0.8663 0.6085 0.091 Uiso 1 1 calc R U . . .
C29 C 1.0970(7) 0.8656(4) 0.4869(4) 0.058(2) Uani 1 1 d . U . . .
H29 H 1.1617 0.9021 0.5123 0.070 Uiso 1 1 calc R U . . .
C10 C 0.8372(8) 0.9177(5) 0.6013(5) 0.071(3) Uani 1 1 d . U . . .
H10 H 0.8886 0.9616 0.6239 0.086 Uiso 1 1 calc R U . . .
C26 C 0.9942(8) 0.7826(5) 0.6039(5) 0.073(3) Uani 1 1 d . U . . .
H26 H 1.0124 0.7887 0.6475 0.087 Uiso 1 1 calc R U . . .
C18 C 0.9754(9) 0.8154(5) 0.1193(5) 0.076(3) Uani 1 1 d . U . . .
C75 C 1.5920(8) 1.0380(5) 0.7430(5) 0.073(2) Uani 1 1 d . U . . .
H75A H 1.5441 1.0662 0.7401 0.087 Uiso 1 1 calc R U . . .
H75B H 1.6672 1.0648 0.7420 0.087 Uiso 1 1 calc R U . . .
O3W O 0.6928(7) 0.4322(5) 0.6762(4) 0.147(3) Uani 1 1 d . . . . .
H5W H 0.7435 0.4370 0.6558 0.221 Uiso 1 1 d R U . . .
H6W H 0.6580 0.4596 0.6534 0.221 Uiso 1 1 d R U . . .
C31 C 1.1286(7) 0.8993(4) 0.3916(4) 0.061(2) Uani 1 1 d . U . . .
H31 H 1.1952 0.9355 0.4154 0.074 Uiso 1 1 calc R U . . .
C65 C 0.9684(9) 0.4045(6) 0.5818(5) 0.093(3) Uani 1 1 d . U . . .
H65A H 0.9128 0.4255 0.5687 0.112 Uiso 1 1 calc R U . . .
H65B H 0.9816 0.3792 0.5436 0.112 Uiso 1 1 calc R U . . .
C52 C 1.3370(7) 0.4918(5) 0.5658(4) 0.066(2) Uani 1 1 d . U . . .
H52A H 1.3425 0.5148 0.5331 0.079 Uiso 1 1 calc R U . . .
H52B H 1.2699 0.4506 0.5491 0.079 Uiso 1 1 calc R U . . .
C56 C 1.3560(9) 0.6696(5) 0.5864(5) 0.085(3) Uani 1 1 d . U . . .
H56A H 1.3739 0.6958 0.6308 0.102 Uiso 1 1 calc R U . . .
H56B H 1.4161 0.6507 0.5811 0.102 Uiso 1 1 calc R U . . .
C35 C -0.2784(8) 0.2621(5) 0.7661(5) 0.072(2) Uani 1 1 d . U . . .
H35A H -0.3502 0.2393 0.7738 0.086 Uiso 1 1 calc R U . . .
H35B H -0.2304 0.2343 0.7713 0.086 Uiso 1 1 calc R U . . .
C59 C 1.2363(9) 0.6109(5) 0.6804(5) 0.083(3) Uani 1 1 d . U . . .
H59A H 1.2222 0.5808 0.7069 0.099 Uiso 1 1 calc R U . . .
H59B H 1.3129 0.6439 0.6993 0.099 Uiso 1 1 calc R U . . .
N8 N 0.6948(9) 0.7289(6) 0.9286(4) 0.111(3) Uani 1 1 d . U . . .
C17 C 0.5987(8) 0.7209(6) 0.7123(5) 0.070(3) Uani 1 1 d . U . . .
C79 C 1.6551(8) 1.0938(5) 0.8572(5) 0.075(3) Uani 1 1 d . U . . .
H79A H 1.7269 1.1183 0.8505 0.090 Uiso 1 1 calc R U . . .
H79B H 1.6048 1.1203 0.8517 0.090 Uiso 1 1 calc R U . . .
O8 O 1.0323(6) 0.8102(5) 0.0809(3) 0.126(3) Uani 1 1 d . U . . .
C71 C 1.4862(8) 0.9837(5) 0.8134(5) 0.082(3) Uani 1 1 d . U . . .
H71A H 1.4551 0.9400 0.7800 0.098 Uiso 1 1 calc R U . . .
H71B H 1.4982 0.9736 0.8538 0.098 Uiso 1 1 calc R U . . .
C9 C 0.7983(8) 0.8740(5) 0.6335(4) 0.068(3) Uani 1 1 d . U . . .
H9 H 0.8239 0.8878 0.6777 0.082 Uiso 1 1 calc R U . . .
C13 C 0.8086(7) 0.9173(4) 0.4315(4) 0.052(2) Uani 1 1 d . U . . .
C69 C 1.8644(8) 0.9629(5) 0.8220(5) 0.087(3) Uani 1 1 d . U . . .
H69A H 1.8241 0.9160 0.7951 0.104 Uiso 1 1 calc R U . . .
H69B H 1.8717 0.9630 0.8660 0.104 Uiso 1 1 calc R U . . .
C36 C -0.3021(9) 0.2638(5) 0.6972(5) 0.094(3) Uani 1 1 d . U . . .
H36A H -0.3500 0.2915 0.6909 0.113 Uiso 1 1 calc R U . . .
H36B H -0.2309 0.2844 0.6878 0.113 Uiso 1 1 calc R U . . .
C67 C 1.6742(8) 0.9785(5) 0.8123(5) 0.071(3) Uani 1 1 d . U . . .
H67A H 1.6358 0.9348 0.7793 0.085 Uiso 1 1 calc R U . . .
H67B H 1.6782 0.9693 0.8530 0.085 Uiso 1 1 calc R U . . .
C55 C 1.2429(8) 0.6113(5) 0.5686(4) 0.071(2) Uani 1 1 d . U . . .
H55A H 1.1821 0.6307 0.5659 0.085 Uiso 1 1 calc R U . . .
H55B H 1.2323 0.5813 0.5265 0.085 Uiso 1 1 calc R U . . .
C48 C -0.4118(10) 0.3483(6) 0.8236(6) 0.110(4) Uani 1 1 d . U . . .
H48A H -0.4052 0.3391 0.8644 0.132 Uiso 1 1 calc R U . . .
H48B H -0.4552 0.3054 0.7904 0.132 Uiso 1 1 calc R U . . .
C72 C 1.3988(8) 1.0192(6) 0.8104(6) 0.100(3) Uani 1 1 d . U . . .
H72A H 1.3869 1.0306 0.7706 0.121 Uiso 1 1 calc R U . . .
H72B H 1.4265 1.0617 0.8451 0.121 Uiso 1 1 calc R U . . .
C43 C -0.2003(9) 0.3160(5) 0.8802(5) 0.087(3) Uani 1 1 d . U . . .
H43A H -0.2734 0.2912 0.8853 0.104 Uiso 1 1 calc R U . . .
H43B H -0.1559 0.2854 0.8781 0.104 Uiso 1 1 calc R U . . .
C64 C 1.0792(8) 0.4609(5) 0.6215(5) 0.083(3) Uani 1 1 d . U . . .
H64A H 1.1380 0.4411 0.6316 0.100 Uiso 1 1 calc R U . . .
H64B H 1.0687 0.4850 0.6611 0.100 Uiso 1 1 calc R U . . .
C76 C 1.5447(11) 0.9767(6) 0.6855(5) 0.107(4) Uani 1 1 d . U . . .
H76A H 1.4677 0.9510 0.6848 0.129 Uiso 1 1 calc R U . . .
H76B H 1.5902 0.9472 0.6888 0.129 Uiso 1 1 calc R U . . .
C60 C 1.1531(11) 0.6492(7) 0.6807(6) 0.123(4) Uani 1 1 d . U . . .
H60A H 1.0771 0.6177 0.6569 0.148 Uiso 1 1 calc R U . . .
H60B H 1.1738 0.6847 0.6601 0.148 Uiso 1 1 calc R U . . .
C68 C 1.7956(8) 1.0077(5) 0.8071(5) 0.085(3) Uani 1 1 d . U . . .
H68A H 1.7932 1.0107 0.7643 0.102 Uiso 1 1 calc R U . . .
H68B H 1.8323 1.0538 0.8364 0.102 Uiso 1 1 calc R U . . .
C91 C 0.7294(12) 0.6900(7) 0.9732(6) 0.131(4) Uani 1 1 d . U . . .
H91A H 0.8099 0.7131 0.9949 0.157 Uiso 1 1 calc R U . . .
H91B H 0.6878 0.6933 1.0054 0.157 Uiso 1 1 calc R U . . .
C47 C -0.2948(10) 0.3770(5) 0.8144(6) 0.101(3) Uani 1 1 d . U . . .
H47A H -0.2544 0.4208 0.8470 0.121 Uiso 1 1 calc R U . . .
H47B H -0.3036 0.3860 0.7735 0.121 Uiso 1 1 calc R U . . .
C40 C -0.0172(10) 0.3383(7) 0.8091(7) 0.131(4) Uani 1 1 d . U . . .
H40A H -0.0462 0.2948 0.7757 0.157 Uiso 1 1 calc R U . . .
H40B H -0.0033 0.3284 0.8495 0.157 Uiso 1 1 calc R U . . .
C54 C 1.4554(8) 0.4206(5) 0.5276(5) 0.081(3) Uani 1 1 d . U . . .
H54A H 1.5234 0.4103 0.5411 0.122 Uiso 1 1 calc R U . . .
H54B H 1.3904 0.3791 0.5140 0.122 Uiso 1 1 calc R U . . .
H54C H 1.4606 0.4397 0.4928 0.122 Uiso 1 1 calc R U . . .
C80 C 1.6767(11) 1.0902(6) 0.9251(6) 0.113(4) Uani 1 1 d . U . . .
H80A H 1.6057 1.0647 0.9320 0.135 Uiso 1 1 calc R U . . .
H80B H 1.7298 1.0657 0.9317 0.135 Uiso 1 1 calc R U . . .
C39 C -0.1093(9) 0.3722(5) 0.8062(6) 0.098(3) Uani 1 1 d . U . . .
H39A H -0.0783 0.4170 0.8379 0.117 Uiso 1 1 calc R U . . .
H39B H -0.1261 0.3796 0.7648 0.117 Uiso 1 1 calc R U . . .
C83 C 0.7516(10) 0.7265(8) 0.8752(6) 0.124(4) Uani 1 1 d . U . . .
H83A H 0.7252 0.6793 0.8480 0.149 Uiso 1 1 calc R U . . .
H83B H 0.7276 0.7540 0.8498 0.149 Uiso 1 1 calc R U . . .
C70 C 1.9836(9) 0.9875(7) 0.8118(7) 0.128(5) Uani 1 1 d . U . . .
H70A H 2.0241 0.9576 0.8219 0.191 Uiso 1 1 calc R U . . .
H70B H 1.9768 0.9866 0.7682 0.191 Uiso 1 1 calc R U . . .
H70C H 2.0245 1.0336 0.8391 0.191 Uiso 1 1 calc R U . . .
C37 C -0.3608(10) 0.1918(6) 0.6535(5) 0.101(3) Uani 1 1 d . U . . .
H37A H -0.3154 0.1638 0.6638 0.121 Uiso 1 1 calc R U . . .
H37B H -0.4338 0.1732 0.6620 0.121 Uiso 1 1 calc R U . . .
C81 C 1.7248(11) 1.1610(7) 0.9726(6) 0.125(4) Uani 1 1 d . U . . .
H81A H 1.7962 1.1857 0.9656 0.150 Uiso 1 1 calc R U . . .
H81B H 1.6724 1.1856 0.9644 0.150 Uiso 1 1 calc R U . . .
C57 C 1.3513(10) 0.7167(6) 0.5454(6) 0.102(3) Uani 1 1 d . U . . .
H57A H 1.4286 0.7457 0.5501 0.123 Uiso 1 1 calc R U . . .
H57B H 1.3201 0.6888 0.5012 0.123 Uiso 1 1 calc R U . . .
C66 C 0.9193(10) 0.3544(6) 0.6159(6) 0.117(4) Uani 1 1 d . U . . .
H66A H 0.8495 0.3202 0.5882 0.176 Uiso 1 1 calc R U . . .
H66B H 0.9729 0.3324 0.6281 0.176 Uiso 1 1 calc R U . . .
H66C H 0.9040 0.3786 0.6533 0.176 Uiso 1 1 calc R U . . .
C49 C -0.4730(12) 0.4005(7) 0.8210(7) 0.132(5) Uani 1 1 d . U . . .
H49A H -0.4258 0.4446 0.8516 0.158 Uiso 1 1 calc R U . . .
H49B H -0.4847 0.4068 0.7789 0.158 Uiso 1 1 calc R U . . .
C58 C 1.2851(13) 0.7600(7) 0.5591(7) 0.139(5) Uani 1 1 d . U . . .
H58A H 1.2868 0.7881 0.5309 0.208 Uiso 1 1 calc R U . . .
H58B H 1.2077 0.7320 0.5534 0.208 Uiso 1 1 calc R U . . .
H58C H 1.3163 0.7891 0.6024 0.208 Uiso 1 1 calc R U . . .
C73 C 1.2856(10) 0.9726(7) 0.8149(8) 0.131(5) Uani 1 1 d . U . . .
H73A H 1.3006 0.9574 0.8524 0.157 Uiso 1 1 calc R U . . .
H73B H 1.2363 0.9998 0.8211 0.157 Uiso 1 1 calc R U . . .
C44 C -0.1418(12) 0.3750(7) 0.9366(6) 0.124(4) Uani 1 1 d . U . . .
H44A H -0.1900 0.4029 0.9425 0.149 Uiso 1 1 calc R U . . .
H44B H -0.0722 0.4030 0.9303 0.149 Uiso 1 1 calc R U . . .
C45 C -0.1121(15) 0.3534(8) 0.9968(6) 0.159(6) Uani 1 1 d . U . . .
H45A H -0.0706 0.3216 0.9892 0.191 Uiso 1 1 calc R U . . .
H45B H -0.1822 0.3292 1.0054 0.191 Uiso 1 1 calc R U . . .
C87 C 0.7214(15) 0.8022(7) 0.9696(6) 0.146(5) Uani 1 1 d . U . . .
H87A H 0.6839 0.8009 1.0035 0.175 Uiso 1 1 calc R U . . .
H87B H 0.8030 0.8225 0.9891 0.175 Uiso 1 1 calc R U . . .
C95 C 0.5668(11) 0.6944(9) 0.8956(7) 0.152(5) Uani 1 1 d . U . . .
H95A H 0.5452 0.7168 0.8644 0.183 Uiso 1 1 calc R U . . .
H95B H 0.5516 0.6466 0.8732 0.183 Uiso 1 1 calc R U . . .
C77 C 1.5419(13) 0.9938(8) 0.6231(7) 0.149(5) Uani 1 1 d D U . . .
H77A H 1.5988 1.0385 0.6307 0.178 Uiso 1 1 calc R U . . .
H77B H 1.5603 0.9597 0.5939 0.178 Uiso 1 1 calc R U . . .
C38 C -0.3808(12) 0.1845(7) 0.5852(6) 0.132(5) Uani 1 1 d . U . . .
H38A H -0.4186 0.1369 0.5614 0.197 Uiso 1 1 calc R U . . .
H38B H -0.4278 0.2107 0.5739 0.197 Uiso 1 1 calc R U . . .
H38C H -0.3091 0.2013 0.5757 0.197 Uiso 1 1 calc R U . . .
C42 C 0.138(2) 0.4612(10) 0.8155(17) 0.354(17) Uani 1 1 d D U . . .
H42A H 0.2121 0.4769 0.8078 0.531 Uiso 1 1 calc R U . . .
H42B H 0.0847 0.4733 0.7881 0.531 Uiso 1 1 calc R U . . .
H42C H 0.1435 0.4825 0.8592 0.531 Uiso 1 1 calc R U . . .
C84 C 0.8799(13) 0.7519(11) 0.8963(8) 0.200(7) Uani 1 1 d . U . . .
H84A H 0.9052 0.7297 0.9268 0.240 Uiso 1 1 calc R U . . .
H84B H 0.9082 0.8012 0.9169 0.240 Uiso 1 1 calc R U . . .
C74 C 1.2265(13) 0.9142(9) 0.7619(10) 0.222(10) Uani 1 1 d . U . . .
H74A H 1.1571 0.8883 0.7690 0.333 Uiso 1 1 calc R U . . .
H74B H 1.2089 0.9284 0.7246 0.333 Uiso 1 1 calc R U . . .
H74C H 1.2733 0.8860 0.7559 0.333 Uiso 1 1 calc R U . . .
C50 C -0.5818(14) 0.3778(9) 0.8348(9) 0.194(8) Uani 1 1 d . U . . .
H50A H -0.6185 0.4115 0.8329 0.291 Uiso 1 1 calc R U . . .
H50B H -0.6290 0.3346 0.8041 0.291 Uiso 1 1 calc R U . . .
H50C H -0.5703 0.3723 0.8767 0.291 Uiso 1 1 calc R U . . .
C46 C -0.0381(19) 0.4160(10) 1.0574(8) 0.229(9) Uani 1 1 d . U . . .
H46A H -0.0222 0.3995 1.0934 0.344 Uiso 1 1 calc R U . . .
H46B H 0.0324 0.4396 1.0497 0.344 Uiso 1 1 calc R U . . .
H46C H -0.0793 0.4472 1.0659 0.344 Uiso 1 1 calc R U . . .
C62 C 1.086(3) 0.6299(15) 0.7725(12) 0.326(16) Uani 1 1 d . U . . .
H62A H 1.0849 0.6494 0.8154 0.490 Uiso 1 1 calc R U . . .
H62B H 1.0095 0.6109 0.7454 0.490 Uiso 1 1 calc R U . . .
H62C H 1.1189 0.5942 0.7711 0.490 Uiso 1 1 calc R U . . .
O4W O 0.4262(12) 0.8194(6) 0.7582(10) 0.303(11) Uani 1 1 d . . . . .
H7W H 0.4399 0.7758 0.7478 0.454 Uiso 1 1 d R U . . .
H8W H 0.4825 0.8401 0.7376 0.454 Uiso 1 1 d R U . . .
C61 C 1.1532(16) 0.6828(10) 0.7509(7) 0.178(7) Uani 1 1 d . U . . .
H61A H 1.2306 0.7025 0.7782 0.214 Uiso 1 1 calc R U . . .
H61B H 1.1208 0.7193 0.7524 0.214 Uiso 1 1 calc R U . . .
C92 C 0.7110(19) 0.6165(9) 0.9444(8) 0.220(8) Uani 1 1 d D U . . .
H92A H 0.7554 0.6112 0.9139 0.264 Uiso 1 1 calc R U . . .
H92B H 0.6310 0.5914 0.9228 0.264 Uiso 1 1 calc R U . . .
C85 C 0.9284(16) 0.7358(11) 0.8380(10) 0.204(7) Uani 1 1 d D U . . .
H85A H 1.0058 0.7360 0.8512 0.245 Uiso 1 1 calc R U . . .
H85B H 0.8814 0.6914 0.8080 0.245 Uiso 1 1 calc R U . . .
C93 C 0.751(2) 0.5898(11) 1.0013(10) 0.287(12) Uani 1 1 d D U . . .
H93A H 0.8296 0.5917 1.0058 0.345 Uiso 1 1 calc R U . . .
H93B H 0.7464 0.6183 1.0406 0.345 Uiso 1 1 calc R U . . .
C41 C 0.0987(12) 0.3825(9) 0.8019(11) 0.208(8) Uani 1 1 d D U . . .
H41A H 0.1579 0.3729 0.8288 0.250 Uiso 1 1 calc R U . . .
H41B H 0.0996 0.3637 0.7584 0.250 Uiso 1 1 calc R U . . .
C88 C 0.684(2) 0.8480(9) 0.9330(8) 0.235(8) Uani 1 1 d D U . . .
H88A H 0.6085 0.8234 0.9042 0.282 Uiso 1 1 calc R U . . .
H88B H 0.7367 0.8619 0.9082 0.282 Uiso 1 1 calc R U . . .
C96 C 0.4953(17) 0.6979(14) 0.9416(10) 0.256(10) Uani 1 1 d . U . . .
H96A H 0.5196 0.7447 0.9691 0.307 Uiso 1 1 calc R U . . .
H96B H 0.5069 0.6687 0.9681 0.307 Uiso 1 1 calc R U . . .
C89 C 0.683(3) 0.9173(11) 0.9863(13) 0.324(13) Uani 1 1 d D U . . .
H89A H 0.6426 0.9427 0.9659 0.389 Uiso 1 1 calc R U . . .
H89B H 0.6482 0.9045 1.0188 0.389 Uiso 1 1 calc R U . . .
C86 C 0.925(2) 0.7935(11) 0.8091(11) 0.238(9) Uani 1 1 d D U . . .
H86A H 0.9542 0.7876 0.7722 0.357 Uiso 1 1 calc R U . . .
H86B H 0.8480 0.7926 0.7968 0.357 Uiso 1 1 calc R U . . .
H86C H 0.9715 0.8369 0.8398 0.357 Uiso 1 1 calc R U . . .
C82 C 1.746(2) 1.1622(10) 1.0409(8) 0.238(10) Uani 1 1 d . U . . .
H82A H 1.7763 1.2091 1.0677 0.357 Uiso 1 1 calc R U . . .
H82B H 1.6754 1.1391 1.0489 0.357 Uiso 1 1 calc R U . . .
H82C H 1.7995 1.1393 1.0501 0.357 Uiso 1 1 calc R U . . .
C90 C 0.817(3) 0.9615(17) 1.0157(16) 0.49(3) Uani 1 1 d D U . . .
H90A H 0.8267 1.0031 1.0474 0.742 Uiso 1 1 calc R U . . .
H90B H 0.8553 0.9348 1.0349 0.742 Uiso 1 1 calc R U . . .
H90C H 0.8498 0.9727 0.9824 0.742 Uiso 1 1 calc R U . . .
C78 C 1.4276(16) 0.9948(15) 0.5943(13) 0.351(18) Uani 1 1 d D U . . .
H78A H 1.4273 1.0057 0.5550 0.527 Uiso 1 1 calc R U . . .
H78B H 1.3716 0.9504 0.5864 0.527 Uiso 1 1 calc R U . . .
H78C H 1.4100 1.0290 0.6230 0.527 Uiso 1 1 calc R U . . .
C97 C 0.368(2) 0.6748(17) 0.9076(14) 0.309(14) Uani 1 1 d D U . . .
H97A H 0.3544 0.6775 0.8643 0.371 Uiso 1 1 calc R U . . .
H97B H 0.3272 0.6989 0.9312 0.371 Uiso 1 1 calc R U . . .
C98 C 0.344(3) 0.5993(19) 0.911(2) 0.51(3) Uani 1 1 d D U . . .
H98A H 0.2649 0.5731 0.8914 0.758 Uiso 1 1 calc R U . . .
H98B H 0.3899 0.5788 0.8888 0.758 Uiso 1 1 calc R U . . .
H98C H 0.3631 0.5998 0.9547 0.758 Uiso 1 1 calc R U . . .
C94 C 0.674(3) 0.5158(15) 0.9875(15) 0.45(2) Uani 1 1 d D U . . .
H94A H 0.6967 0.4983 1.0219 0.669 Uiso 1 1 calc R U . . .
H94B H 0.5961 0.5144 0.9833 0.669 Uiso 1 1 calc R U . . .
H94C H 0.6789 0.4879 0.9486 0.669 Uiso 1 1 calc R U . . .
O5W O 0.634(2) 0.5580(6) 0.7568(5) 0.49(2) Uani 1 1 d . . . . .
H9W H 0.6336 0.5862 0.7344 0.736 Uiso 1 1 d R U . . .
H10W H 0.5952 0.5103 0.7287 0.736 Uiso 1 1 d R U . . .

loop_
_atom_site_aniso_label
_atom_site_aniso_U_11
_atom_site_aniso_U_22
_atom_site_aniso_U_33
_atom_site_aniso_U_23
_atom_site_aniso_U_13
_atom_site_aniso_U_12
Cu01 0.0499(7) 0.0817(9) 0.0529(8) 0.0268(6) 0.0188(6) 0.0246(6)
Cu02 0.0695(8) 0.0599(8) 0.0610(8) 0.0316(6) 0.0281(6) 0.0239(6)
O9 0.052(4) 0.082(5) 0.088(5) 0.037(4) 0.029(3) 0.029(4)
O1 0.056(4) 0.147(6) 0.057(4) 0.031(4) 0.016(3) 0.038(4)
O3 0.060(4) 0.104(5) 0.078(5) 0.046(4) 0.030(4) 0.042(4)
N1 0.047(4) 0.066(5) 0.056(4) 0.032(4) 0.019(3) 0.022(4)
O7 0.057(4) 0.157(6) 0.047(4) 0.022(4) 0.017(3) 0.030(4)
O10 0.081(5) 0.083(5) 0.096(5) 0.044(4) 0.040(4) 0.047(4)
O12 0.092(5) 0.063(4) 0.091(5) 0.045(4) 0.047(4) 0.031(4)
N2 0.063(5) 0.039(4) 0.052(4) 0.017(4) 0.023(4) 0.012(3)
N5 0.044(4) 0.047(4) 0.052(4) 0.017(4) 0.011(3) 0.008(3)
N3 0.068(5) 0.056(4) 0.046(4) 0.019(4) 0.025(4) 0.023(4)
N4 0.048(4) 0.060(5) 0.054(4) 0.024(4) 0.019(3) 0.023(4)
O4 0.108(5) 0.076(5) 0.093(5) 0.022(4) 0.058(4) 0.040(4)
C22 0.036(5) 0.044(5) 0.058(5) 0.022(4) 0.016(4) 0.012(4)
O2 0.066(5) 0.186(8) 0.072(5) 0.045(5) 0.010(4) 0.050(5)
C19 0.056(5) 0.061(6) 0.058(5) 0.016(5) 0.021(5) 0.026(5)
O5 0.111(6) 0.159(7) 0.074(5) 0.064(5) 0.055(4) 0.071(5)
O6 0.102(5) 0.088(5) 0.084(5) 0.050(4) 0.055(4) 0.039(4)
C30 0.047(5) 0.049(5) 0.055(5) 0.022(4) 0.017(4) 0.009(4)
C5 0.045(5) 0.038(5) 0.055(5) 0.018(4) 0.021(4) 0.013(4)
C12 0.076(6) 0.037(5) 0.060(5) 0.006(4) 0.025(5) 0.006(4)
C3 0.043(5) 0.058(5) 0.065(5) 0.030(4) 0.024(4) 0.029(4)
N6 0.063(5) 0.051(4) 0.057(5) 0.022(4) 0.023(4) 0.020(4)
C33 0.057(6) 0.065(6) 0.056(6) 0.027(5) 0.015(4) 0.025(5)
O11 0.137(6) 0.074(5) 0.139(7) 0.062(5) 0.070(5) 0.055(5)
C6 0.058(5) 0.038(5) 0.051(5) 0.018(4) 0.021(4) 0.026(4)
N10 0.065(5) 0.073(5) 0.062(5) 0.024(4) 0.010(4) 0.029(4)
O1W 0.098(5) 0.076(5) 0.111(6) 0.028(4) 0.016(4) 0.005(4)
N9 0.053(4) 0.058(5) 0.092(5) 0.041(4) 0.024(4) 0.021(4)
C24 0.047(5) 0.051(5) 0.059(5) 0.024(4) 0.016(4) 0.014(4)
C1 0.052(6) 0.115(8) 0.066(5) 0.046(6) 0.015(5) 0.034(6)
C21 0.035(5) 0.049(5) 0.059(5) 0.020(4) 0.015(4) 0.011(4)
C11 0.062(6) 0.039(5) 0.054(5) 0.012(4) 0.021(4) 0.014(4)
C15 0.069(6) 0.056(6) 0.066(5) 0.030(5) 0.031(5) 0.017(4)
C16 0.075(7) 0.074(7) 0.053(6) 0.020(5) 0.028(5) 0.026(5)
C23 0.046(5) 0.048(5) 0.051(5) 0.020(4) 0.016(4) 0.018(4)
C20 0.040(5) 0.053(5) 0.057(5) 0.020(4) 0.019(4) 0.018(4)
N7 0.084(5) 0.061(5) 0.095(5) 0.032(4) 0.029(5) 0.027(4)
C8 0.060(6) 0.053(5) 0.054(5) 0.020(4) 0.025(5) 0.022(4)
C2 0.058(6) 0.074(6) 0.066(5) 0.045(5) 0.025(4) 0.030(5)
C4 0.051(5) 0.049(5) 0.053(5) 0.020(4) 0.019(4) 0.014(4)
C14 0.078(7) 0.041(5) 0.074(5) 0.021(5) 0.034(5) 0.010(5)
C32 0.052(5) 0.053(6) 0.065(5) 0.030(5) 0.027(4) 0.010(4)
C28 0.054(5) 0.049(5) 0.054(5) 0.016(4) 0.015(4) 0.010(4)
C34 0.081(7) 0.064(6) 0.079(7) 0.041(6) 0.026(5) 0.034(6)
C53 0.057(6) 0.075(7) 0.086(7) 0.038(5) 0.020(5) 0.025(5)
C7 0.061(6) 0.041(5) 0.053(5) 0.015(4) 0.022(5) 0.015(4)
C51 0.064(6) 0.069(7) 0.074(6) 0.025(5) 0.014(5) 0.024(5)
C63 0.067(5) 0.084(6) 0.067(6) 0.032(5) 0.010(5) 0.036(4)
O2W 0.088(5) 0.105(6) 0.135(7) 0.024(5) 0.017(5) 0.004(5)
C25 0.051(5) 0.054(5) 0.054(5) 0.023(4) 0.020(4) 0.019(4)
C27 0.071(6) 0.075(7) 0.055(5) 0.013(5) 0.014(5) -0.007(5)
C29 0.050(5) 0.050(6) 0.060(5) 0.015(5) 0.006(4) 0.002(4)
C10 0.097(7) 0.048(6) 0.058(5) 0.011(5) 0.029(5) 0.008(5)
C26 0.079(7) 0.074(7) 0.055(6) 0.022(5) 0.018(5) 0.009(5)
C18 0.054(6) 0.104(8) 0.056(5) 0.008(6) 0.018(5) 0.017(6)
C75 0.062(6) 0.071(6) 0.098(6) 0.043(5) 0.025(5) 0.024(5)
O3W 0.137(7) 0.164(8) 0.167(9) 0.115(7) 0.043(6) 0.037(6)
C31 0.049(5) 0.058(6) 0.066(5) 0.019(5) 0.015(5) 0.002(4)
C65 0.072(7) 0.107(8) 0.110(9) 0.038(6) 0.037(6) 0.030(5)
C52 0.055(6) 0.066(6) 0.074(6) 0.027(5) 0.008(5) 0.017(5)
C56 0.098(7) 0.071(7) 0.087(8) 0.029(6) 0.022(6) 0.025(5)
C35 0.060(6) 0.063(6) 0.102(6) 0.033(5) 0.029(5) 0.024(5)
C59 0.087(7) 0.096(8) 0.069(6) 0.025(5) 0.023(5) 0.035(5)
N8 0.128(6) 0.141(7) 0.064(6) 0.035(5) 0.014(5) 0.047(7)
C17 0.070(7) 0.102(7) 0.052(6) 0.035(6) 0.025(5) 0.035(6)
C79 0.078(6) 0.067(6) 0.091(6) 0.029(5) 0.036(6) 0.030(5)
O8 0.077(5) 0.225(9) 0.066(5) 0.023(6) 0.041(4) 0.040(6)
C71 0.064(5) 0.081(7) 0.111(8) 0.046(6) 0.032(6) 0.019(5)
C9 0.084(7) 0.061(6) 0.051(6) 0.017(5) 0.017(5) 0.012(5)
C13 0.055(5) 0.042(5) 0.062(5) 0.017(4) 0.025(4) 0.014(4)
C69 0.082(6) 0.093(8) 0.103(8) 0.033(6) 0.032(6) 0.047(6)
C36 0.097(8) 0.082(7) 0.104(6) 0.035(5) 0.023(7) 0.029(6)
C67 0.073(6) 0.066(6) 0.090(7) 0.040(5) 0.029(6) 0.032(5)
C55 0.081(6) 0.071(6) 0.064(6) 0.022(5) 0.014(5) 0.034(5)
C48 0.106(8) 0.114(9) 0.133(10) 0.042(8) 0.046(8) 0.059(7)
C72 0.060(6) 0.112(8) 0.152(10) 0.061(7) 0.047(7) 0.034(5)
C43 0.090(8) 0.082(7) 0.097(6) 0.039(5) 0.031(6) 0.028(6)
C64 0.073(6) 0.095(7) 0.098(8) 0.048(6) 0.025(6) 0.034(5)
C76 0.132(10) 0.084(8) 0.098(6) 0.023(6) 0.020(7) 0.037(7)
C60 0.131(10) 0.143(11) 0.109(8) 0.013(8) 0.038(8) 0.081(8)
C68 0.071(6) 0.086(7) 0.122(9) 0.045(6) 0.040(6) 0.042(6)
C91 0.164(11) 0.135(9) 0.087(9) 0.044(7) 0.007(8) 0.047(10)
C47 0.119(8) 0.076(7) 0.127(9) 0.035(6) 0.044(7) 0.053(6)
C40 0.095(8) 0.138(10) 0.165(12) 0.045(9) 0.049(9) 0.038(7)
C54 0.087(7) 0.078(7) 0.092(8) 0.035(6) 0.030(6) 0.034(6)
C80 0.124(9) 0.109(8) 0.097(6) 0.027(6) 0.018(7) 0.038(8)
C39 0.099(7) 0.062(7) 0.122(9) 0.033(6) 0.038(7) 0.003(5)
C83 0.116(7) 0.170(12) 0.078(8) 0.031(7) 0.024(7) 0.041(9)
C70 0.076(7) 0.128(11) 0.197(14) 0.050(10) 0.040(8) 0.058(8)
C37 0.111(9) 0.091(7) 0.102(7) 0.025(6) 0.035(7) 0.037(7)
C81 0.124(10) 0.129(10) 0.105(7) 0.004(7) 0.010(8) 0.053(8)
C57 0.110(9) 0.100(8) 0.117(9) 0.056(7) 0.035(7) 0.044(7)
C66 0.107(9) 0.116(9) 0.139(11) 0.051(8) 0.062(8) 0.025(7)
C49 0.132(10) 0.157(12) 0.142(11) 0.047(9) 0.048(9) 0.092(9)
C58 0.197(14) 0.127(11) 0.163(13) 0.090(10) 0.081(11) 0.103(10)
C73 0.065(7) 0.125(10) 0.204(14) 0.047(9) 0.049(8) 0.026(7)
C44 0.160(11) 0.107(9) 0.104(7) 0.027(6) 0.035(8) 0.049(8)
C45 0.222(16) 0.142(12) 0.102(8) 0.029(7) 0.035(10) 0.056(11)
C87 0.236(14) 0.148(9) 0.080(8) 0.050(6) 0.049(9) 0.090(9)
C95 0.117(7) 0.243(14) 0.107(10) 0.078(9) 0.026(6) 0.058(9)
C77 0.178(13) 0.147(12) 0.115(8) 0.063(9) 0.020(10) 0.040(11)
C38 0.153(12) 0.127(11) 0.101(7) 0.024(8) 0.031(9) 0.036(9)
C42 0.23(2) 0.207(17) 0.57(5) 0.15(3) 0.06(3) 0.002(18)
C84 0.119(8) 0.298(19) 0.156(13) 0.052(13) 0.025(9) 0.051(13)
C74 0.102(12) 0.170(16) 0.30(2) -0.037(14) 0.046(14) 0.000(9)
C50 0.166(14) 0.232(19) 0.25(2) 0.082(16) 0.101(15) 0.136(14)
C46 0.31(3) 0.201(18) 0.112(10) 0.002(10) -0.002(13) 0.070(17)
C62 0.45(4) 0.34(3) 0.25(2) 0.11(2) 0.22(3) 0.12(3)
O4W 0.253(15) 0.111(9) 0.60(3) 0.070(13) 0.248(19) 0.083(9)
C61 0.226(16) 0.241(18) 0.126(10) 0.049(11) 0.102(11) 0.135(14)
C92 0.31(2) 0.144(10) 0.162(14) 0.034(10) -0.022(15) 0.081(14)
C85 0.155(13) 0.25(2) 0.238(19) 0.091(15) 0.094(13) 0.079(14)
C93 0.43(3) 0.196(16) 0.24(2) 0.112(17) 0.00(2) 0.131(18)
C41 0.092(9) 0.183(14) 0.31(2) 0.046(16) 0.055(12) 0.016(10)
C88 0.42(2) 0.179(13) 0.143(14) 0.096(10) 0.050(15) 0.139(15)
C96 0.173(11) 0.40(2) 0.183(16) 0.102(17) 0.094(12) 0.041(17)
C89 0.60(4) 0.143(17) 0.22(2) 0.069(14) 0.02(2) 0.17(2)
C86 0.27(2) 0.24(2) 0.25(2) 0.094(17) 0.12(2) 0.10(2)
C82 0.35(3) 0.22(2) 0.100(8) 0.006(11) -0.015(15) 0.112(19)
C90 0.69(4) 0.32(4) 0.27(4) 0.03(3) -0.06(4) 0.03(4)
C78 0.181(16) 0.49(4) 0.34(3) 0.30(3) -0.050(19) -0.02(2)
C97 0.162(12) 0.46(3) 0.28(2) 0.09(3) 0.112(15) 0.05(2)
C98 0.32(4) 0.44(4) 0.58(6) 0.12(5) 0.03(4) -0.05(3)
C94 0.66(6) 0.28(3) 0.31(3) 0.17(3) 0.03(4) 0.03(3)
O5W 0.94(4) 0.122(9) 0.080(7) 0.074(7) -0.107(14) -0.190(17)

loop_
_atom_type_symbol
_atom_type_description
_atom_type_scat_dispersion_real
_atom_type_scat_dispersion_imag
_atom_type_scat_source
C C 0.0033 0.0016 'International Tables Vol C Tables 4.2.6.8 and 6.1.1.4'
H H 0.0000 0.0000 'International Tables Vol C Tables 4.2.6.8 and 6.1.1.4'
Cu Cu 0.3201 1.2651 'International Tables Vol C Tables 4.2.6.8 and 6.1.1.4'
N N 0.0061 0.0033 'International Tables Vol C Tables 4.2.6.8 and 6.1.1.4'
O O 0.0106 0.0060 'International Tables Vol C Tables 4.2.6.8 and 6.1.1.4'

loop_
_geom_angle_atom_site_label_1
_geom_angle_atom_site_label_2
_geom_angle_atom_site_label_3
_geom_angle
_geom_angle_site_symmetry_1
_geom_angle_site_symmetry_3
_geom_angle_publ_flag
O7 Cu01 O1 86.2(3) . . ?
O7 Cu01 N1 163.7(3) . . ?
O1 Cu01 N1 83.5(3) . . ?
O7 Cu01 N4 83.5(3) . . ?
O1 Cu01 N4 164.0(3) . . ?
N1 Cu01 N4 109.0(3) . . ?
O12 Cu02 N3 166.5(3) . . ?
O12 Cu02 N6 84.2(3) . . ?
N3 Cu02 N6 108.1(3) . . ?
O12 Cu02 O6 85.6(3) . . ?
N3 Cu02 O6 83.0(3) . . ?
N6 Cu02 O6 166.7(3) . . ?
C1 O1 Cu01 115.3(6) . . ?
C2 N1 C3 115.9(7) . . ?
C2 N1 Cu01 114.0(6) . . ?
C3 N1 Cu01 130.1(5) . . ?
C18 O7 Cu01 115.7(6) . . ?
C34 O12 Cu02 114.4(6) . . ?
C5 N2 C6 119.3(7) . . ?
C23 N5 C22 118.7(7) . . ?
C16 N3 C8 117.1(7) . . ?
C16 N3 Cu02 113.7(6) . . ?
C8 N3 Cu02 128.5(5) . . ?
C19 N4 C20 117.1(7) . . ?
C19 N4 Cu01 112.4(6) . . ?
C20 N4 Cu01 130.4(5) . . ?
N5 C22 C30 121.5(8) . . ?
N5 C22 C21 118.7(7) . . ?
C30 C22 C21 119.8(7) . . ?
O9 C19 N4 127.1(8) . . ?
O9 C19 C18 119.8(8) . . ?
N4 C19 C18 113.1(8) . . ?
C17 O6 Cu02 114.3(6) . . ?
C29 C30 C22 118.9(8) . . ?
C29 C30 C31 123.0(8) . . ?
C22 C30 C31 118.1(8) . . ?
N2 C5 C4 119.4(7) . . ?
N2 C5 C13 122.0(8) . . ?
C4 C5 C13 118.5(7) . . ?
C11 C12 C13 122.6(8) . . ?
C4 C3 C15 119.7(8) . . ?
C4 C3 N1 121.5(8) . . ?
C15 C3 N1 118.9(7) . . ?
C33 N6 C25 115.0(7) . . ?
C33 N6 Cu02 113.0(6) . . ?
C25 N6 Cu02 132.0(6) . . ?
O10 C33 N6 127.0(8) . . ?
O10 C33 C34 120.8(9) . . ?
N6 C33 C34 112.3(8) . . ?
N2 C6 C7 118.7(8) . . ?
N2 C6 C11 122.4(7) . . ?
C7 C6 C11 118.8(8) . . ?
C51 N10 C55 112.1(7) . . ?
C51 N10 C63 111.5(7) . . ?
C55 N10 C63 105.8(6) . . ?
C51 N10 C59 105.1(7) . . ?
C55 N10 C59 111.2(7) . . ?
C63 N10 C59 111.3(7) . . ?
C75 N9 C67 109.8(7) . . ?
C75 N9 C79 106.5(7) . . ?
C67 N9 C79 112.4(7) . . ?
C75 N9 C71 111.8(7) . . ?
C67 N9 C71 105.4(6) . . ?
C79 N9 C71 111.1(7) . . ?
C25 C24 C23 122.4(8) . . ?
O2 C1 O1 125.4(10) . . ?
O2 C1 C2 119.4(9) . . ?
O1 C1 C2 115.2(9) . . ?
C20 C21 C22 121.5(8) . . ?
C12 C11 C10 125.3(8) . . ?
C12 C11 C6 117.0(8) . . ?
C10 C11 C6 117.7(8) . . ?
C14 C15 C3 120.5(8) . . ?
O4 C16 N3 127.6(9) . . ?
O4 C16 C17 119.5(9) . . ?
N3 C16 C17 112.7(9) . . ?
N5 C23 C24 119.1(8) . . ?
N5 C23 C28 122.5(7) . . ?
C24 C23 C28 118.4(8) . . ?
C21 C20 N4 120.5(8) . . ?
C21 C20 C32 118.6(8) . . ?
N4 C20 C32 120.9(7) . . ?
C43 N7 C47 112.2(8) . . ?
C43 N7 C39 111.1(8) . . ?
C47 N7 C39 105.4(8) . . ?
C43 N7 C35 105.7(7) . . ?
C47 N7 C35 111.4(8) . . ?
C39 N7 C35 111.2(7) . . ?
C7 C8 C9 119.1(8) . . ?
C7 C8 N3 120.4(8) . . ?
C9 C8 N3 120.4(8) . . ?
O3 C2 N1 127.9(9) . . ?
O3 C2 C1 120.1(9) . . ?
N1 C2 C1 112.0(8) . . ?
C3 C4 C5 121.2(8) . . ?
C15 C14 C13 122.1(9) . . ?
C31 C32 C20 121.7(8) . . ?
C29 C28 C27 125.2(8) . . ?
C29 C28 C23 117.1(8) . . ?
C27 C28 C23 117.7(8) . . ?
O11 C34 O12 124.9(9) . . ?
O11 C34 C33 119.2(10) . . ?
O12 C34 C33 115.8(9) . . ?
C54 C53 C52 113.9(8) . . ?
C8 C7 C6 121.3(8) . . ?
N10 C51 C52 117.0(7) . . ?
C64 C63 N10 116.4(7) . . ?
C24 C25 C26 118.6(8) . . ?
C24 C25 N6 122.0(8) . . ?
C26 C25 N6 119.4(8) . . ?
C26 C27 C28 122.0(9) . . ?
C30 C29 C28 121.0(8) . . ?
C9 C10 C11 121.9(9) . . ?
C27 C26 C25 120.9(9) . . ?
O8 C18 O7 124.3(9) . . ?
O8 C18 C19 120.5(9) . . ?
O7 C18 C19 115.2(9) . . ?
C76 C75 N9 116.5(8) . . ?
C32 C31 C30 120.4(8) . . ?
C66 C65 C64 113.9(10) . . ?
C51 C52 C53 111.2(8) . . ?
C57 C56 C55 110.9(9) . . ?
N7 C35 C36 116.0(8) . . ?
C60 C59 N10 114.1(8) . . ?
C83 N8 C91 113.5(10) . . ?
C83 N8 C87 112.2(11) . . ?
C91 N8 C87 106.3(9) . . ?
C83 N8 C95 104.9(9) . . ?
C91 N8 C95 108.7(11) . . ?
C87 N8 C95 111.2(12) . . ?
O5 C17 O6 123.0(10) . . ?
O5 C17 C16 121.5(10) . . ?
O6 C17 C16 115.4(9) . . ?
C80 C79 N9 114.3(8) . . ?
C72 C71 N9 115.6(8) . . ?
C10 C9 C8 120.9(9) . . ?
C12 C13 C14 125.4(8) . . ?
C12 C13 C5 116.6(8) . . ?
C14 C13 C5 118.0(8) . . ?
C68 C69 C70 112.4(9) . . ?
C37 C36 C35 109.5(9) . . ?
N9 C67 C68 115.6(7) . . ?
N10 C55 C56 115.6(8) . . ?
C47 C48 C49 109.1(10) . . ?
C71 C72 C73 110.5(9) . . ?
C44 C43 N7 116.2(9) . . ?
C65 C64 C63 108.8(8) . . ?
C75 C76 C77 114.2(10) . . ?
C59 C60 C61 110.3(11) . . ?
C69 C68 C67 111.1(8) . . ?
C92 C91 N8 116.7(11) . . ?
C48 C47 N7 116.0(9) . . ?
C39 C40 C41 114.6(12) . . ?
C81 C80 C79 111.6(10) . . ?
N7 C39 C40 115.7(9) . . ?
C84 C83 N8 114.7(11) . . ?
C38 C37 C36 115.8(10) . . ?
C82 C81 C80 115.1(13) . . ?
C58 C57 C56 115.2(10) . . ?
C50 C49 C48 111.1(13) . . ?
C74 C73 C72 115.4(13) . . ?
C43 C44 C45 112.3(11) . . ?
C44 C45 C46 113.3(13) . . ?
C88 C87 N8 113.7(12) . . ?
C96 C95 N8 112.4(13) . . ?
C78 C77 C76 110.5(15) . . ?
C83 C84 C85 110.1(14) . . ?
C62 C61 C60 108.1(18) . . ?
C91 C92 C93 105.4(15) . . ?
C86 C85 C84 103.8(18) . . ?
C94 C93 C92 108(2) . . ?
C42 C41 C40 124.4(16) . . ?
C87 C88 C89 107.6(13) . . ?
C95 C96 C97 112.0(18) . . ?
C90 C89 C88 102(2) . . ?
C96 C97 C98 94(3) . . ?

loop_
_geom_bond_atom_site_label_1
_geom_bond_atom_site_label_2
_geom_bond_distance
_geom_bond_site_symmetry_2
_geom_bond_publ_flag
Cu01 O7 1.922(6) . ?
Cu01 O1 1.935(6) . ?
Cu01 N1 1.947(7) . ?
Cu01 N4 1.966(7) . ?
Cu02 O12 1.918(6) . ?
Cu02 N3 1.941(7) . ?
Cu02 N6 1.944(7) . ?
Cu02 O6 1.944(6) . ?
O9 C19 1.236(10) . ?
O1 C1 1.277(11) . ?
O3 C2 1.228(10) . ?
N1 C2 1.346(11) . ?
N1 C3 1.435(10) . ?
O7 C18 1.280(11) . ?
O10 C33 1.222(10) . ?
O12 C34 1.274(11) . ?
N2 C5 1.352(9) . ?
N2 C6 1.355(10) . ?
N5 C23 1.348(10) . ?
N5 C22 1.359(9) . ?
N3 C16 1.321(11) . ?
N3 C8 1.441(10) . ?
N4 C19 1.355(10) . ?
N4 C20 1.416(10) . ?
O4 C16 1.244(10) . ?
C22 C30 1.411(11) . ?
C22 C21 1.416(11) . ?
O2 C1 1.208(10) . ?
C19 C18 1.511(13) . ?
O5 C17 1.232(10) . ?
O6 C17 1.271(11) . ?
C30 C29 1.377(11) . ?
C30 C31 1.427(11) . ?
C5 C4 1.408(11) . ?
C5 C13 1.432(11) . ?
C12 C11 1.372(11) . ?
C12 C13 1.399(11) . ?
C3 C4 1.371(11) . ?
C3 C15 1.416(12) . ?
N6 C33 1.343(11) . ?
N6 C25 1.428(10) . ?
C33 C34 1.520(13) . ?
O11 C34 1.231(10) . ?
C6 C7 1.411(11) . ?
C6 C11 1.428(11) . ?
N10 C51 1.487(10) . ?
N10 C55 1.519(11) . ?
N10 C63 1.523(11) . ?
N10 C59 1.536(11) . ?
N9 C75 1.511(11) . ?
N9 C67 1.511(10) . ?
N9 C79 1.524(11) . ?
N9 C71 1.533(11) . ?
C24 C25 1.357(11) . ?
C24 C23 1.418(11) . ?
C1 C2 1.537(13) . ?
C21 C20 1.363(10) . ?
C11 C10 1.406(12) . ?
C15 C14 1.330(11) . ?
C16 C17 1.517(14) . ?
C23 C28 1.435(11) . ?
C20 C32 1.418(11) . ?
N7 C43 1.521(12) . ?
N7 C47 1.516(12) . ?
N7 C39 1.528(12) . ?
N7 C35 1.527(12) . ?
C8 C7 1.363(11) . ?
C8 C9 1.409(12) . ?
C14 C13 1.419(11) . ?
C32 C31 1.362(11) . ?
C28 C29 1.380(11) . ?
C28 C27 1.415(12) . ?
C53 C54 1.507(12) . ?
C53 C52 1.521(11) . ?
C51 C52 1.520(12) . ?
C63 C64 1.517(12) . ?
C25 C26 1.425(12) . ?
C27 C26 1.350(12) . ?
C10 C9 1.343(11) . ?
C18 O8 1.226(10) . ?
C75 C76 1.488(13) . ?
C65 C66 1.507(14) . ?
C65 C64 1.515(13) . ?
C56 C57 1.507(13) . ?
C56 C55 1.520(13) . ?
C35 C36 1.526(13) . ?
C59 C60 1.501(14) . ?
N8 C83 1.505(14) . ?
N8 C91 1.513(14) . ?
N8 C87 1.520(15) . ?
N8 C95 1.534(15) . ?
C79 C80 1.516(14) . ?
C71 C72 1.506(13) . ?
C69 C68 1.509(12) . ?
C69 C70 1.531(13) . ?
C36 C37 1.500(14) . ?
C67 C68 1.526(12) . ?
C48 C47 1.508(14) . ?
C48 C49 1.526(15) . ?
C72 C73 1.531(14) . ?
C43 C44 1.455(15) . ?
C76 C77 1.516(16) . ?
C60 C61 1.573(17) . ?
C91 C92 1.477(19) . ?
C40 C39 1.533(15) . ?
C40 C41 1.563(18) . ?
C80 C81 1.506(15) . ?
C83 C84 1.504(18) . ?
C37 C38 1.466(15) . ?
C81 C82 1.496(19) . ?
C57 C58 1.431(14) . ?
C49 C50 1.443(18) . ?
C73 C74 1.408(19) . ?
C44 C45 1.535(17) . ?
C45 C46 1.58(2) . ?
C87 C88 1.521(18) . ?
C95 C96 1.50(2) . ?
C77 C78 1.480(16) . ?
C42 C41 1.538(10) . ?
C84 C85 1.55(2) . ?
C62 C61 1.44(3) . ?
C92 C93 1.565(16) . ?
C85 C86 1.516(16) . ?
C93 C94 1.523(18) . ?
C88 C89 1.67(3) . ?
C96 C97 1.53(3) . ?
C89 C90 1.62(2) . ?
C97 C98 1.56(2) . ?
